data_7000748
loop_
_publ_author_name
'Cheng, Mei-Ling'
'Li, Hong-Xi'
'Liu, Lei-Lei'
'Wang, Hui-Hui'
'Zhang, Yong'
'Lang, Jian-Ping'

_publ_section_title
;
 Unique formation of mono-, tetra- and nona-nuclear zinc complexes from
 protonolysis reactions of [Zn(dmpzm)Et2]
;
_journal_coden_ASTM DTARAF
_journal_issue 11
_journal_name_full 'Dalton Transactions'
_journal_page_first 2012
_journal_page_last 2019
_journal_paper_doi 10.1039/b819637k
_journal_year 2009
_chemical_formula_moiety 'C15 H22 N4 O4 Zn'
_chemical_formula_sum 'C15 H22 N4 O4 Zn'
_chemical_formula_weight 387.74
_space_group_IT_number 14
_symmetry_cell_setting monoclinic
_symmetry_space_group_name_Hall '-P 2ybc'
_symmetry_space_group_name_H-M 'P 1 21/c 1'
_atom_sites_solution_hydrogens geom
_atom_sites_solution_primary direct
_atom_sites_solution_secondary difmap
_audit_creation_method SHELXL-97
_cell_angle_alpha 90.00
_cell_angle_beta 97.97(3)
_cell_angle_gamma 90.00
_cell_formula_units_Z 4
_cell_length_a 13.681(3)
_cell_length_b 8.2077(16)
_cell_length_c 15.815(3)
_cell_measurement_reflns_used 6075
_cell_measurement_temperature 193(2)
_cell_measurement_theta_max 25.3491
_cell_measurement_theta_min 3.0088
_cell_volume 1758.7(6)
_computing_cell_refinement CrystalClear
_computing_data_collection CrystalClear
_computing_data_reduction CrystalStructure
_computing_molecular_graphics 'Shelxl-97 (Sheldrick, 1997)'
_computing_publication_material 'Shelxl-97 (Sheldrick, 1997)'
_computing_structure_refinement 'SHELXL-97 (Sheldrick, 1997)'
_computing_structure_solution 'SHELXS-97 (Sheldrick, 1990)'
_diffrn_ambient_temperature 193(2)
_diffrn_detector_area_resol_mean 0
_diffrn_measured_fraction_theta_full 0.998
_diffrn_measured_fraction_theta_max 0.998
_diffrn_measurement_device_type 'Rigaku Mercury'
_diffrn_measurement_method \w
_diffrn_radiation_monochromator graphite
_diffrn_radiation_source 'fine-focus sealed tube'
_diffrn_radiation_type MoK\a
_diffrn_radiation_wavelength 0.71073
_diffrn_reflns_av_R_equivalents 0.0349
_diffrn_reflns_av_sigmaI/netI 0.0264
_diffrn_reflns_limit_h_max 16
_diffrn_reflns_limit_h_min -14
_diffrn_reflns_limit_k_max 9
_diffrn_reflns_limit_k_min -9
_diffrn_reflns_limit_l_max 19
_diffrn_reflns_limit_l_min -18
_diffrn_reflns_number 16535
_diffrn_reflns_theta_full 25.35
_diffrn_reflns_theta_max 25.35
_diffrn_reflns_theta_min 3.01
_diffrn_standards_decay_% 0
_diffrn_standards_interval_count 0
_diffrn_standards_interval_time 0
_diffrn_standards_number 0
_exptl_absorpt_coefficient_mu 1.423
_exptl_absorpt_correction_T_max 0.6549
_exptl_absorpt_correction_T_min 0.572
_exptl_absorpt_correction_type multi-scan
_exptl_absorpt_process_details 'Jacobson, R. (1998) Private communication.'
_exptl_crystal_colour Colorless
_exptl_crystal_density_diffrn 1.464
_exptl_crystal_density_method 'not measured'
_exptl_crystal_description Block
_exptl_crystal_F_000 808
_exptl_crystal_size_max 0.40
_exptl_crystal_size_mid 0.40
_exptl_crystal_size_min 0.30
_refine_diff_density_max 1.291
_refine_diff_density_min -1.273
_refine_diff_density_rms 0.092
_refine_ls_extinction_method none
_refine_ls_goodness_of_fit_ref 1.116
_refine_ls_hydrogen_treatment constr
_refine_ls_matrix_type full
_refine_ls_number_parameters 211
_refine_ls_number_reflns 3215
_refine_ls_number_restraints 5
_refine_ls_restrained_S_all 1.117
_refine_ls_R_factor_all 0.0746
_refine_ls_R_factor_gt 0.0656
_refine_ls_shift/su_max 0.019
_refine_ls_shift/su_mean 0.001
_refine_ls_structure_factor_coef Fsqd
_refine_ls_weighting_details 'calc w=1/[\s^2^(Fo^2^)+(0.0795P)^2^+4.4920P] where P=(Fo^2^+2Fc^2^)/3'
_refine_ls_weighting_scheme calc
_refine_ls_wR_factor_gt 0.1644
_refine_ls_wR_factor_ref 0.1704
_reflns_number_gt 2832
_reflns_number_total 3215
_reflns_threshold_expression >2sigma(I)
_cod_data_source_file B819637K.txt
_cod_data_source_block 4
_cod_original_sg_symbol_H-M 'P 21/c'
_cod_database_code 7000748

loop_
_symmetry_equiv_pos_as_xyz
'x, y, z'
'-x, y+1/2, -z+1/2'
'-x, -y, -z'
'x, -y-1/2, z-1/2'

loop_
_atom_site_label
_atom_site_type_symbol
_atom_site_fract_x
_atom_site_fract_y
_atom_site_fract_z
_atom_site_U_iso_or_equiv
_atom_site_adp_type
_atom_site_occupancy
_atom_site_symmetry_multiplicity
_atom_site_calc_flag
_atom_site_refinement_flags
_atom_site_disorder_assembly
_atom_site_disorder_group
Zn1 Zn 0.25247(4) 0.41542(7) 0.65745(3) 0.0386(2) Uani 1 1 d U . .
O1 O 0.2650(4) 0.1902(6) 0.6978(3) 0.0721(9) Uani 1 1 d U . .
O2 O 0.1737(4) 0.1407(6) 0.5766(3) 0.0721(9) Uani 1 1 d . . .
O3 O 0.2380(4) 0.5272(6) 0.5479(3) 0.0732(9) Uani 1 1 d U . .
O4 O 0.3562(4) 0.3582(6) 0.5324(3) 0.0732(9) Uani 1 1 d U . .
N1 N 0.3505(3) 0.5186(5) 0.7552(2) 0.0377(9) Uani 1 1 d . . .
N2 N 0.3255(3) 0.5124(5) 0.8365(2) 0.0395(9) Uani 1 1 d . . .
N3 N 0.1345(3) 0.5026(5) 0.7178(2) 0.0362(9) Uani 1 1 d . . .
N4 N 0.1498(3) 0.5102(5) 0.8053(2) 0.0368(9) Uani 1 1 d . . .
C1 C 0.4860(4) 0.6380(8) 0.6872(4) 0.0596(15) Uani 1 1 d . . .
H1A H 0.4677 0.5553 0.6431 0.089 Uiso 1 1 calc R . .
H1B H 0.5576 0.6359 0.7045 0.089 Uiso 1 1 calc R . .
H1C H 0.4662 0.7459 0.6643 0.089 Uiso 1 1 calc R . .
C2 C 0.4350(4) 0.6030(6) 0.7627(3) 0.0427(12) Uani 1 1 d . . .
C3 C 0.4632(4) 0.6478(7) 0.8476(3) 0.0478(12) Uani 1 1 d . . .
H3 H 0.5207 0.7074 0.8696 0.057 Uiso 1 1 calc R . .
C4 C 0.3928(4) 0.5899(6) 0.8933(3) 0.0442(12) Uani 1 1 d . . .
C5 C 0.3837(5) 0.5986(9) 0.9860(4) 0.0642(17) Uani 1 1 d . . .
H5A H 0.3237 0.6589 0.9937 0.096 Uiso 1 1 calc R . .
H5B H 0.4414 0.6546 1.0163 0.096 Uiso 1 1 calc R . .
H5C H 0.3800 0.4881 1.0088 0.096 Uiso 1 1 calc R . .
C6 C 0.2355(4) 0.4302(6) 0.8496(3) 0.0400(11) Uani 1 1 d . . .
H6A H 0.2377 0.3164 0.8292 0.048 Uiso 1 1 calc R . .
H6B H 0.2306 0.4271 0.9115 0.048 Uiso 1 1 calc R . .
C7 C 0.0767(4) 0.6281(8) 0.9281(3) 0.0548(14) Uani 1 1 d . . .
H7A H 0.0959 0.5288 0.9607 0.082 Uiso 1 1 calc R . .
H7B H 0.0101 0.6605 0.9374 0.082 Uiso 1 1 calc R . .
H7C H 0.1233 0.7156 0.9471 0.082 Uiso 1 1 calc R . .
C8 C 0.0781(4) 0.5964(6) 0.8350(3) 0.0400(11) Uani 1 1 d . . .
C9 C 0.0142(4) 0.6442(7) 0.7654(3) 0.0446(12) Uani 1 1 d . . .
H9 H -0.0444 0.7063 0.7657 0.053 Uiso 1 1 calc R . .
C10 C 0.0510(4) 0.5851(6) 0.6943(3) 0.0401(11) Uani 1 1 d . . .
C11 C 0.0105(4) 0.6037(9) 0.6017(4) 0.0612(16) Uani 1 1 d . . .
H11A H 0.0640 0.5912 0.5669 0.092 Uiso 1 1 calc R . .
H11B H -0.0192 0.7120 0.5921 0.092 Uiso 1 1 calc R . .
H11C H -0.0399 0.5202 0.5857 0.092 Uiso 1 1 calc R . .
C12 C 0.2194(4) 0.0927(6) 0.6442(4) 0.0457(12) Uani 1 1 d U . .
C13 C 0.2232(7) -0.0847(7) 0.6673(5) 0.079(2) Uani 1 1 d . . .
H13A H 0.1734 -0.1082 0.7045 0.118 Uiso 1 1 calc R . .
H13B H 0.2889 -0.1113 0.6972 0.118 Uiso 1 1 calc R . .
H13C H 0.2100 -0.1504 0.6152 0.118 Uiso 1 1 calc R . .
C14 C 0.2962(4) 0.4572(7) 0.5034(4) 0.0497(13) Uani 1 1 d U . .
C15 C 0.2860(6) 0.5085(9) 0.4114(4) 0.074(2) Uani 1 1 d . . .
H15A H 0.3515 0.5137 0.3930 0.112 Uiso 1 1 calc R . .
H15B H 0.2547 0.6160 0.4050 0.112 Uiso 1 1 calc R . .
H15C H 0.2451 0.4291 0.3762 0.112 Uiso 1 1 calc R . .

loop_
_atom_site_aniso_label
_atom_site_aniso_U_11
_atom_site_aniso_U_22
_atom_site_aniso_U_33
_atom_site_aniso_U_23
_atom_site_aniso_U_13
_atom_site_aniso_U_12
Zn1 0.0408(4) 0.0416(4) 0.0337(3) -0.0030(2) 0.0059(2) 0.0004(2)
O1 0.082(2) 0.0608(19) 0.0685(19) 0.0046(16) -0.0081(17) -0.0136(17)
O2 0.082(2) 0.0608(19) 0.0685(19) 0.0046(16) -0.0081(17) -0.0136(17)
O3 0.077(2) 0.075(2) 0.071(2) 0.0154(17) 0.0214(17) 0.0130(18)
O4 0.077(2) 0.075(2) 0.071(2) 0.0154(17) 0.0214(17) 0.0130(18)
N1 0.038(2) 0.040(2) 0.034(2) -0.0040(17) 0.0036(17) -0.0011(18)
N2 0.042(2) 0.042(2) 0.033(2) 0.0007(17) -0.0013(17) 0.0008(18)
N3 0.040(2) 0.042(2) 0.0274(18) -0.0012(16) 0.0065(16) -0.0003(18)
N4 0.041(2) 0.042(2) 0.0281(19) 0.0012(17) 0.0055(16) -0.0013(18)
C1 0.049(3) 0.071(4) 0.060(4) -0.001(3) 0.010(3) -0.013(3)
C2 0.034(2) 0.044(3) 0.049(3) 0.002(2) 0.002(2) 0.001(2)
C3 0.043(3) 0.047(3) 0.050(3) -0.003(2) -0.005(2) -0.001(2)
C4 0.041(3) 0.049(3) 0.039(3) -0.005(2) -0.008(2) 0.009(2)
C5 0.061(4) 0.086(5) 0.041(3) -0.010(3) -0.007(3) 0.011(3)
C6 0.045(3) 0.038(3) 0.037(3) 0.004(2) 0.006(2) 0.001(2)
C7 0.058(3) 0.067(4) 0.041(3) -0.009(3) 0.012(3) 0.003(3)
C8 0.039(3) 0.042(3) 0.041(3) -0.006(2) 0.013(2) -0.003(2)
C9 0.040(3) 0.051(3) 0.044(3) 0.003(2) 0.009(2) 0.009(2)
C10 0.037(2) 0.048(3) 0.035(2) 0.005(2) 0.003(2) -0.001(2)
C11 0.050(3) 0.089(5) 0.043(3) 0.003(3) -0.001(3) 0.008(3)
C12 0.050(3) 0.039(3) 0.048(3) 0.001(2) 0.007(2) -0.006(2)
C13 0.133(7) 0.038(3) 0.068(4) -0.006(3) 0.022(4) -0.012(4)
C14 0.045(3) 0.047(3) 0.058(3) 0.006(3) 0.011(2) 0.000(2)
C15 0.118(6) 0.065(4) 0.050(3) -0.005(3) 0.043(4) -0.009(4)

loop_
_atom_type_symbol
_atom_type_description
_atom_type_scat_dispersion_real
_atom_type_scat_dispersion_imag
_atom_type_scat_source
C C 0.0033 0.0016 'International Tables Vol C Tables 4.2.6.8 and 6.1.1.4'
H H 0.0000 0.0000 'International Tables Vol C Tables 4.2.6.8 and 6.1.1.4'
N N 0.0061 0.0033 'International Tables Vol C Tables 4.2.6.8 and 6.1.1.4'
O O 0.0106 0.0060 'International Tables Vol C Tables 4.2.6.8 and 6.1.1.4'
Zn Zn 0.2839 1.4301 'International Tables Vol C Tables 4.2.6.8 and 6.1.1.4'

loop_
_geom_angle_atom_site_label_1
_geom_angle_atom_site_label_2
_geom_angle_atom_site_label_3
_geom_angle
_geom_angle_site_symmetry_1
_geom_angle_site_symmetry_3
_geom_angle_publ_flag
O3 Zn1 O1 136.8(2) . . ?
O3 Zn1 N1 116.4(2) . . ?
O1 Zn1 N1 97.14(17) . . ?
O3 Zn1 N3 104.67(18) . . ?
O1 Zn1 N3 102.17(19) . . ?
N1 Zn1 N3 88.88(15) . . ?
C12 O1 Zn1 111.5(4) . . ?
C14 O3 Zn1 106.6(4) . . ?
C2 N1 N2 105.1(4) . . ?
C2 N1 Zn1 137.4(3) . . ?
N2 N1 Zn1 117.4(3) . . ?
C4 N2 N1 111.6(4) . . ?
C4 N2 C6 129.8(4) . . ?
N1 N2 C6 118.6(4) . . ?
C10 N3 N4 105.2(4) . . ?
C10 N3 Zn1 136.4(3) . . ?
N4 N3 Zn1 116.9(3) . . ?
C8 N4 N3 111.1(4) . . ?
C8 N4 C6 130.8(4) . . ?
N3 N4 C6 118.1(4) . . ?
C2 C1 H1A 109.5 . . ?
C2 C1 H1B 109.5 . . ?
H1A C1 H1B 109.5 . . ?
C2 C1 H1C 109.5 . . ?
H1A C1 H1C 109.5 . . ?
H1B C1 H1C 109.5 . . ?
N1 C2 C3 110.0(5) . . ?
N1 C2 C1 121.5(5) . . ?
C3 C2 C1 128.5(5) . . ?
C4 C3 C2 107.2(5) . . ?
C4 C3 H3 126.4 . . ?
C2 C3 H3 126.4 . . ?
N2 C4 C3 106.1(4) . . ?
N2 C4 C5 122.3(5) . . ?
C3 C4 C5 131.6(5) . . ?
C4 C5 H5A 109.5 . . ?
C4 C5 H5B 109.5 . . ?
H5A C5 H5B 109.5 . . ?
C4 C5 H5C 109.5 . . ?
H5A C5 H5C 109.5 . . ?
H5B C5 H5C 109.5 . . ?
N4 C6 N2 111.7(4) . . ?
N4 C6 H6A 109.3 . . ?
N2 C6 H6A 109.3 . . ?
N4 C6 H6B 109.3 . . ?
N2 C6 H6B 109.3 . . ?
H6A C6 H6B 107.9 . . ?
C8 C7 H7A 109.5 . . ?
C8 C7 H7B 109.5 . . ?
H7A C7 H7B 109.5 . . ?
C8 C7 H7C 109.5 . . ?
H7A C7 H7C 109.5 . . ?
H7B C7 H7C 109.5 . . ?
N4 C8 C9 106.6(4) . . ?
N4 C8 C7 122.9(5) . . ?
C9 C8 C7 130.5(5) . . ?
C8 C9 C10 106.9(4) . . ?
C8 C9 H9 126.6 . . ?
C10 C9 H9 126.6 . . ?
N3 C10 C9 110.3(4) . . ?
N3 C10 C11 120.6(5) . . ?
C9 C10 C11 129.1(5) . . ?
C10 C11 H11A 109.5 . . ?
C10 C11 H11B 109.5 . . ?
H11A C11 H11B 109.5 . . ?
C10 C11 H11C 109.5 . . ?
H11A C11 H11C 109.5 . . ?
H11B C11 H11C 109.5 . . ?
O2 C12 O1 121.7(5) . . ?
O2 C12 C13 121.4(5) . . ?
O1 C12 C13 116.9(5) . . ?
C12 C13 H13A 109.5 . . ?
C12 C13 H13B 109.5 . . ?
H13A C13 H13B 109.5 . . ?
C12 C13 H13C 109.5 . . ?
H13A C13 H13C 109.5 . . ?
H13B C13 H13C 109.5 . . ?
O4 C14 O3 122.8(6) . . ?
O4 C14 C15 121.8(6) . . ?
O3 C14 C15 115.4(5) . . ?
C14 C15 H15A 109.5 . . ?
C14 C15 H15B 109.5 . . ?
H15A C15 H15B 109.5 . . ?
C14 C15 H15C 109.5 . . ?
H15A C15 H15C 109.5 . . ?
H15B C15 H15C 109.5 . . ?

loop_
_geom_bond_atom_site_label_1
_geom_bond_atom_site_label_2
_geom_bond_distance
_geom_bond_site_symmetry_2
_geom_bond_publ_flag
Zn1 O3 1.946(5) . ?
Zn1 O1 1.955(5) . ?
Zn1 N1 2.081(4) . ?
Zn1 N3 2.110(4) . ?
O1 C12 1.266(7) . ?
O2 C12 1.225(7) . ?
O3 C14 1.270(7) . ?
O4 C14 1.200(7) . ?
N1 C2 1.338(6) . ?
N1 N2 1.377(5) . ?
N2 C4 1.352(6) . ?
N2 C6 1.443(6) . ?
N3 C10 1.336(6) . ?
N3 N4 1.372(5) . ?
N4 C8 1.347(6) . ?
N4 C6 1.439(6) . ?
C1 C2 1.493(8) . ?
C1 H1A 0.9800 . ?
C1 H1B 0.9800 . ?
C1 H1C 0.9800 . ?
C2 C3 1.394(7) . ?
C3 C4 1.368(8) . ?
C3 H3 0.9500 . ?
C4 C5 1.489(8) . ?
C5 H5A 0.9800 . ?
C5 H5B 0.9800 . ?
C5 H5C 0.9800 . ?
C6 H6A 0.9900 . ?
C6 H6B 0.9900 . ?
C7 C8 1.498(7) . ?
C7 H7A 0.9800 . ?
C7 H7B 0.9800 . ?
C7 H7C 0.9800 . ?
C8 C9 1.365(7) . ?
C9 C10 1.382(7) . ?
C9 H9 0.9500 . ?
C10 C11 1.500(7) . ?
C11 H11A 0.9800 . ?
C11 H11B 0.9800 . ?
C11 H11C 0.9800 . ?
C12 C13 1.500(8) . ?
C13 H13A 0.9800 . ?
C13 H13B 0.9800 . ?
C13 H13C 0.9800 . ?
C14 C15 1.502(8) . ?
C15 H15A 0.9800 . ?
C15 H15B 0.9800 . ?
C15 H15C 0.9800 . ?

loop_
_geom_hbond_atom_site_label_D
_geom_hbond_atom_site_label_H
_geom_hbond_atom_site_label_A
_geom_hbond_distance_DH
_geom_hbond_distance_HA
_geom_hbond_distance_DA
_geom_hbond_angle_DHA
_geom_hbond_site_symmetry_A
C3 H3 O4 0.95 2.46 3.374(7) 161 2_656
C11 H11A O3 0.98 2.50 3.398(8) 152 .
C6 H6A O1 0.99 2.40 3.174(7) 134 .
C7 H7A O2 0.98 2.43 3.359(8) 158 4_566
C7 H7B O2 0.98 2.50 3.418(8) 156 2_556
